data_1564454
loop_
_publ_author_name
'Mikata, Yuji'
'Murakami, Kana'
'Ochi, Ayaka'
'Nakagaki, Fumie'
'Naito, Kyoko'
'Matsumoto, Arimasa'
'Mitsuhashi, Ryoji'
'Mikuriya, Masahiro'

_publ_section_title
;
 Conversion of (&#x00B5;-OH)2Mn2(II,II) complex to
 (&#x00B5;-O)2Mn2(III,III) core supported by a quinoxaline-based
 tetranitrogen ligand
;
_journal_name_full 'Inorganica Chimica Acta'
_journal_page_first 119688
_journal_paper_doi 10.1016/j.ica.2020.119688
_journal_volume 509
_journal_year 2020
_chemical_formula_moiety 'C22 H24 N6'
_chemical_formula_sum 'C22 H24 N6'
_chemical_formula_weight 372.47
_space_group_crystal_system monoclinic
_space_group_IT_number 14
_space_group_name_Hall '-P 2ybc'
_space_group_name_H-M_alt 'P 1 21/c 1'
_atom_sites_solution_hydrogens geom
_atom_sites_solution_primary direct
_atom_sites_solution_secondary difmap
_cell_angle_alpha 90.0000
_cell_angle_beta 95.825(4)
_cell_angle_gamma 90.0000
_cell_formula_units_Z 2
_cell_length_a 4.7613(19)
_cell_length_b 9.549(4)
_cell_length_c 21.938(9)
_cell_measurement_reflns_used 2254
_cell_measurement_temperature 173
_cell_measurement_theta_max 27.50
_cell_measurement_theta_min 3.52
_cell_volume 992.3(7)
_computing_cell_refinement CrystalClear
_computing_data_collection 'CrystalClear (Rigaku/MSC Inc., 2006)'
_computing_data_reduction CrystalClear
_computing_molecular_graphics 'CrystalStructure 4.2.5'
_computing_publication_material 'CrystalStructure 4.2.5 (Rigaku, 2017)'
_computing_structure_refinement 'SHELXL Version 2016/6 (Sheldrick, 2008)'
_computing_structure_solution 'SIR92 (Altomare, et al., 1994)'
_diffrn_ambient_temperature 173
_diffrn_detector_area_resol_mean 7.314
_diffrn_measured_fraction_theta_full 0.998
_diffrn_measured_fraction_theta_max 0.997
_diffrn_measurement_device_type 'Rigaku Mercury70'
_diffrn_measurement_method \w
_diffrn_radiation_type 'Mo K\a'
_diffrn_radiation_wavelength 0.71070
_diffrn_reflns_av_R_equivalents 0.0234
_diffrn_reflns_Laue_measured_fraction_full 0.998
_diffrn_reflns_Laue_measured_fraction_max 0.997
_diffrn_reflns_limit_h_max 6
_diffrn_reflns_limit_h_min -6
_diffrn_reflns_limit_k_max 8
_diffrn_reflns_limit_k_min -12
_diffrn_reflns_limit_l_max 28
_diffrn_reflns_limit_l_min -27
_diffrn_reflns_number 7532
_diffrn_reflns_point_group_measured_fraction_full 0.998
_diffrn_reflns_point_group_measured_fraction_max 0.997
_diffrn_reflns_theta_full 25.241
_diffrn_reflns_theta_max 27.485
_diffrn_reflns_theta_min 3.521
_diffrn_standards_interval_count .
_diffrn_standards_number 0
_exptl_absorpt_coefficient_mu 0.078
_exptl_absorpt_correction_T_max 0.994
_exptl_absorpt_correction_T_min 0.816
_exptl_absorpt_correction_type multi-scan
_exptl_absorpt_process_details 'REQAB (Rigaku, 1998)'
_exptl_crystal_colour colorless
_exptl_crystal_density_diffrn 1.247
_exptl_crystal_density_method 'not measured'
_exptl_crystal_description unknown
_exptl_crystal_F_000 396.00
_exptl_crystal_size_max 0.400
_exptl_crystal_size_mid 0.080
_exptl_crystal_size_min 0.080
_refine_diff_density_max 0.15
_refine_diff_density_min -0.18
_refine_ls_extinction_method none
_refine_ls_goodness_of_fit_ref 1.152
_refine_ls_hydrogen_treatment refxyz
_refine_ls_number_parameters 175
_refine_ls_number_reflns 2268
_refine_ls_number_restraints 0
_refine_ls_R_factor_all 0.0698
_refine_ls_R_factor_gt 0.0543
_refine_ls_shift/su_max 0.000
_refine_ls_structure_factor_coef Fsqd
_refine_ls_weighting_details 'w = 1/[\s^2^(Fo^2^)+(0.0556P)^2^+0.1296P] where P=(Fo^2^+2Fc^2^)/3'
_refine_ls_weighting_scheme calc
_refine_ls_wR_factor_gt 0.1252
_refine_ls_wR_factor_ref 0.1367
_reflns_Friedel_coverage 0.000
_reflns_Friedel_fraction_full .
_reflns_Friedel_fraction_max .
_reflns_number_gt 1793
_reflns_number_total 2268
_reflns_threshold_expression F^2^>2.0\s(F^2^)
_cod_data_source_file L9.cif
_cod_data_source_block '_BQxDMEN-081002'
_cod_original_cell_volume 992.2(7)
_cod_database_code 1564454

loop_
_space_group_symop_id
_space_group_symop_operation_xyz
1 +X,+Y,+Z
2 -X,1/2+Y,1/2-Z
3 -X,-Y,-Z
4 +X,-1/2-Y,-1/2+Z

loop_
_atom_site_label
_atom_site_type_symbol
_atom_site_fract_x
_atom_site_fract_y
_atom_site_fract_z
_atom_site_U_iso_or_equiv
_atom_site_adp_type
_atom_site_occupancy
_atom_site_site_symmetry_order
_atom_site_calc_flag
_atom_site_refinement_flags_posn
_atom_site_refinement_flags_adp
_atom_site_refinement_flags_occupancy
_atom_site_disorder_assembly
_atom_site_disorder_group
N1 N 0.5562(2) 0.34965(13) 0.55549(6) 0.0392(3) Uani 1 1 d . . . . .
N2 N 0.5136(3) 0.05785(13) 0.64746(5) 0.0408(3) Uani 1 1 d . . . . .
N3 N 0.8982(3) -0.06104(13) 0.57178(6) 0.0412(3) Uani 1 1 d . . . . .
C1 C 0.4016(3) 0.44952(17) 0.51392(8) 0.0432(4) Uani 1 1 d . . . . .
C2 C 0.3760(3) 0.23216(16) 0.56939(8) 0.0424(4) Uani 1 1 d . . . . .
C3 C 0.5494(3) 0.10954(15) 0.59336(6) 0.0367(3) Uani 1 1 d . . . . .
C4 C 0.7452(3) 0.04896(15) 0.55585(7) 0.0385(4) Uani 1 1 d . . . . .
C5 C 1.0190(4) -0.23633(18) 0.64822(9) 0.0529(4) Uani 1 1 d . . . . .
C6 C 0.9828(5) -0.2944(2) 0.70391(9) 0.0613(5) Uani 1 1 d . . . . .
C7 C 0.7909(5) -0.2364(2) 0.74121(9) 0.0611(5) Uani 1 1 d . . . . .
C8 C 0.6393(4) -0.1200(2) 0.72285(8) 0.0527(5) Uani 1 1 d . . . . .
C9 C 0.6718(3) -0.05758(15) 0.66559(6) 0.0395(4) Uani 1 1 d . . . . .
C10 C 0.8634(3) -0.11724(15) 0.62814(7) 0.0398(4) Uani 1 1 d . . . . .
C11 C 0.6742(4) 0.41656(19) 0.61203(8) 0.0494(4) Uani 1 1 d . . . . .
H1 H 0.290(4) 0.3908(18) 0.4790(8) 0.051(5) Uiso 1 1 d . . . . .
H2 H 0.260(4) 0.5068(19) 0.5362(8) 0.060(5) Uiso 1 1 d . . . . .
H3 H 0.243(4) 0.2604(18) 0.5998(8) 0.056(5) Uiso 1 1 d . . . . .
H4 H 0.267(4) 0.2046(18) 0.5284(8) 0.053(5) Uiso 1 1 d . . . . .
H5 H 0.763(4) 0.0923(17) 0.5157(7) 0.046(4) Uiso 1 1 d . . . . .
H6 H 1.158(4) -0.277(2) 0.6207(9) 0.070(6) Uiso 1 1 d . . . . .
H7 H 1.089(4) -0.378(2) 0.7199(9) 0.074(6) Uiso 1 1 d . . . . .
H8 H 0.762(4) -0.281(2) 0.7813(9) 0.077(6) Uiso 1 1 d . . . . .
H9 H 0.502(5) -0.078(2) 0.7465(10) 0.076(6) Uiso 1 1 d . . . . .
H10 H 0.821(4) 0.490(2) 0.6038(8) 0.062(5) Uiso 1 1 d . . . . .
H11 H 0.517(4) 0.466(2) 0.6343(9) 0.065(6) Uiso 1 1 d . . . . .
H12 H 0.769(4) 0.342(2) 0.6412(9) 0.063(5) Uiso 1 1 d . . . . .

loop_
_atom_site_aniso_label
_atom_site_aniso_U_11
_atom_site_aniso_U_22
_atom_site_aniso_U_33
_atom_site_aniso_U_23
_atom_site_aniso_U_13
_atom_site_aniso_U_12
N1 0.0405(7) 0.0359(6) 0.0410(7) 0.0015(5) 0.0035(5) -0.0012(5)
N2 0.0479(7) 0.0407(7) 0.0356(7) -0.0028(5) 0.0127(6) -0.0071(5)
N3 0.0457(7) 0.0402(7) 0.0390(7) -0.0010(5) 0.0103(6) -0.0014(5)
C1 0.0396(8) 0.0418(8) 0.0485(9) 0.0062(7) 0.0055(7) 0.0003(7)
C2 0.0401(8) 0.0409(8) 0.0475(9) 0.0005(7) 0.0107(7) -0.0019(6)
C3 0.0391(7) 0.0354(7) 0.0363(7) -0.0024(6) 0.0073(6) -0.0074(6)
C4 0.0428(8) 0.0398(8) 0.0339(7) -0.0004(6) 0.0095(6) -0.0058(6)
C5 0.0582(11) 0.0394(9) 0.0594(11) 0.0005(8) -0.0020(9) -0.0014(8)
C6 0.0746(13) 0.0431(10) 0.0619(12) 0.0125(9) -0.0138(10) -0.0105(9)
C7 0.0786(13) 0.0573(11) 0.0447(10) 0.0135(8) -0.0067(9) -0.0265(10)
C8 0.0665(11) 0.0551(10) 0.0369(8) 0.0035(7) 0.0067(8) -0.0183(9)
C9 0.0476(8) 0.0382(8) 0.0331(7) -0.0008(6) 0.0058(6) -0.0107(6)
C10 0.0457(8) 0.0347(7) 0.0386(8) -0.0009(6) 0.0027(7) -0.0083(6)
C11 0.0609(11) 0.0427(9) 0.0438(9) -0.0025(7) 0.0020(8) -0.0029(8)

loop_
_atom_type_symbol
_atom_type_description
_atom_type_scat_dispersion_real
_atom_type_scat_dispersion_imag
_atom_type_scat_source
C C 0.0033 0.0016
;
International Tables for Crystallography
(Vol. C, Tables 4.2.6.8 and 6.1.1.4)
;
H H 0.0000 0.0000
;
International Tables for Crystallography
(Vol. C, Table 6.1.1.4)
;
N N 0.0061 0.0033
;
International Tables for Crystallography
(Vol. C, Tables 4.2.6.8 and 6.1.1.4)
;

loop_
_geom_angle_atom_site_label_1
_geom_angle_atom_site_label_2
_geom_angle_atom_site_label_3
_geom_angle
_geom_angle_site_symmetry_1
_geom_angle_site_symmetry_3
C11 N1 C2 110.03(13) . .
C11 N1 C1 111.75(13) . .
C2 N1 C1 111.13(12) . .
C3 N2 C9 116.52(13) . .
C4 N3 C10 116.12(13) . .
N1 C1 C1 111.87(16) . 3_666
N1 C1 H1 106.9(9) . .
C1 C1 H1 109.5(10) 3_666 .
N1 C1 H2 111.3(10) . .
C1 C1 H2 108.3(11) 3_666 .
H1 C1 H2 108.9(14) . .
N1 C2 C3 111.01(12) . .
N1 C2 H3 110.9(10) . .
C3 C2 H3 109.9(10) . .
N1 C2 H4 105.7(10) . .
C3 C2 H4 108.6(10) . .
H3 C2 H4 110.7(14) . .
N2 C3 C4 121.44(14) . .
N2 C3 C2 119.60(13) . .
C4 C3 C2 118.94(13) . .
N3 C4 C3 123.45(14) . .
N3 C4 H5 118.7(10) . .
C3 C4 H5 117.9(10) . .
C6 C5 C10 119.87(18) . .
C6 C5 H6 121.7(11) . .
C10 C5 H6 118.4(11) . .
C5 C6 C7 120.67(19) . .
C5 C6 H7 122.5(12) . .
C7 C6 H7 116.9(12) . .
C8 C7 C6 120.43(17) . .
C8 C7 H8 119.5(12) . .
C6 C7 H8 120.1(12) . .
C7 C8 C9 120.25(19) . .
C7 C8 H9 123.1(13) . .
C9 C8 H9 116.6(13) . .
N2 C9 C10 121.68(13) . .
N2 C9 C8 119.36(15) . .
C10 C9 C8 118.95(16) . .
N3 C10 C5 119.41(15) . .
N3 C10 C9 120.78(14) . .
C5 C10 C9 119.81(15) . .
N1 C11 H10 111.3(11) . .
N1 C11 H11 111.3(11) . .
H10 C11 H11 108.1(15) . .
N1 C11 H12 109.4(10) . .
H10 C11 H12 108.7(15) . .
H11 C11 H12 108.0(15) . .

loop_
_geom_bond_atom_site_label_1
_geom_bond_atom_site_label_2
_geom_bond_distance
_geom_bond_site_symmetry_2
N1 C11 1.456(2) .
N1 C2 1.4633(19) .
N1 C1 1.465(2) .
N2 C3 1.3125(18) .
N2 C9 1.371(2) .
N3 C4 1.305(2) .
N3 C10 1.3733(19) .
C1 C1 1.515(3) 3_666
C1 H1 1.048(18) .
C1 H2 1.029(19) .
C2 C3 1.497(2) .
C2 H3 1.004(18) .
C2 H4 1.026(17) .
C3 C4 1.427(2) .
C4 H5 0.986(16) .
C5 C6 1.368(3) .
C5 C10 1.404(2) .
C5 H6 1.02(2) .
C6 C7 1.401(3) .
C6 H7 0.99(2) .
C7 C8 1.364(3) .
C7 H8 1.00(2) .
C8 C9 1.413(2) .
C8 H9 0.96(2) .
C9 C10 1.408(2) .
C11 H10 1.02(2) .
C11 H11 1.05(2) .
C11 H12 1.03(2) .

loop_
_geom_torsion_atom_site_label_1
_geom_torsion_atom_site_label_2
_geom_torsion_atom_site_label_3
_geom_torsion_atom_site_label_4
_geom_torsion
_geom_torsion_site_symmetry_1
_geom_torsion_site_symmetry_2
_geom_torsion_site_symmetry_3
_geom_torsion_site_symmetry_4
C11 N1 C1 C1 71.4(2) . . . 3_666
C2 N1 C1 C1 -165.26(17) . . . 3_666
C11 N1 C2 C3 -74.78(16) . . . .
C1 N1 C2 C3 160.90(13) . . . .
C9 N2 C3 C4 -0.5(2) . . . .
C9 N2 C3 C2 177.65(13) . . . .
N1 C2 C3 N2 122.20(15) . . . .
N1 C2 C3 C4 -59.56(18) . . . .
C10 N3 C4 C3 -0.5(2) . . . .
N2 C3 C4 N3 0.8(2) . . . .
C2 C3 C4 N3 -177.46(14) . . . .
C10 C5 C6 C7 0.2(3) . . . .
C5 C6 C7 C8 -0.8(3) . . . .
C6 C7 C8 C9 0.8(3) . . . .
C3 N2 C9 C10 0.2(2) . . . .
C3 N2 C9 C8 -178.79(13) . . . .
C7 C8 C9 N2 178.77(14) . . . .
C7 C8 C9 C10 -0.2(2) . . . .
C4 N3 C10 C5 179.48(14) . . . .
C4 N3 C10 C9 0.1(2) . . . .
C6 C5 C10 N3 -179.03(15) . . . .
C6 C5 C10 C9 0.4(2) . . . .
N2 C9 C10 N3 0.1(2) . . . .
C8 C9 C10 N3 179.04(14) . . . .
N2 C9 C10 C5 -179.32(14) . . . .
C8 C9 C10 C5 -0.4(2) . . . .
